data_2002547
loop_
_publ_author_name
'Harneit, O'
'Mueller-Buschbaum, Hk'

_publ_section_title 'Ein Beitrag ueber K Cu Ta3 O9'
_journal_name_full 'Journal of Alloys Compd.'
_journal_page_first L21
_journal_page_last L25
_journal_paper_doi 10.1016/0925-8388(92)90491-Q
_journal_volume 184
_journal_year 1992
_chemical_formula_structural 'K Cu Ta3 O9'
_chemical_formula_sum 'Cu K O9 Ta3'
_chemical_name_systematic 'Potassium copper tritantalum oxide'
_space_group_IT_number 30
_symmetry_cell_setting orthorhombic
_symmetry_Int_Tables_number 30
_symmetry_space_group_name_Hall 'P 2 -2bc'
_symmetry_space_group_name_H-M 'P n c 2'
_cell_angle_alpha 90
_cell_angle_beta 90
_cell_angle_gamma 90
_cell_formula_units_Z 4
_cell_length_a 8.850(9)
_cell_length_b 10.144(3)
_cell_length_c 7.629(3)
_cell_volume 684.9
_refine_ls_R_factor_all 0.045
_cod_database_code 2002547

loop_
_symmetry_equiv_pos_as_xyz
x,y,z
-x,-y,z
-x,1/2+y,1/2+z
x,1/2-y,1/2+z

loop_
_atom_site_aniso_label
_atom_site_aniso_B_11
_atom_site_aniso_B_12
_atom_site_aniso_B_13
_atom_site_aniso_B_22
_atom_site_aniso_B_23
_atom_site_aniso_B_33
Ta1 0.12(2) -0.01(5) 0. 0.03(10) 0. 0.58(3)
Ta2 0.10(3) 0.21(3) 0. 0.74(4) 0. 0.54(4)
Ta3 0.19(3) 0.17(2) 0. 0.21(3) 0. 0.90(5)
Cu1 0.69(15) 0.27(13) 0. 0.59(15) 0. 0.75(21)
Cu2 0.49(14) -0.32(12) 0. 0.48(14) 0. 0.54(19)
K1 0.35(13) -0.01(25) 0. 2.52(24) 0. 0.41(16)

loop_
_atom_site_label
_atom_site_type_symbol
_atom_site_symmetry_multiplicity
_atom_site_Wyckoff_symbol
_atom_site_fract_x
_atom_site_fract_y
_atom_site_fract_z
_atom_site_occupancy
_atom_site_attached_hydrogens
_atom_site_calc_flag
Ta1 Ta5+ 4 c 0.4291(1) 0.2567(8) 0. 1. 0 d
Ta2 Ta5+ 4 c 0.8002(1) 0.4355(1) 0.9986(6) 1. 0 d
Ta3 Ta5+ 4 c 0.7989(1) 0.0623(1) 0.9915(7) 1. 0 d
Cu1 Cu2+ 2 b 0.5 0. 0.2569(23) 1. 0 d
Cu2 Cu2+ 2 b 0.5 0. 0.7421(25) 1. 0 d
K1 K1+ 4 c 0.0847(7) 0.2576(20) 0.2470(28) 1. 0 d
O1 O2- 2 a 0. 0. 0.056(3) 1. 0 d
O2 O2- 2 a 0. 0. 0.423(3) 1. 0 d
O3 O2- 4 c 0.286(3) 0.126(2) -0.051(3) 1. 0 d
O4 O2- 4 c 0.270(3) 0.386(2) 0.045(3) 1. 0 d
O5 O2- 4 c 0.584(3) 0.381(3) 0.082(3) 1. 0 d
O6 O2- 4 c 0.591(3) 0.392(3) 0.425(3) 1. 0 d
O7 O2- 4 c 0.858(2) 0.246(3) -0.018(3) 1. 0 d
O8 O2- 4 c 0.439(3) 0.190(2) 0.260(3) 1. 0 d
O9 O2- 4 c 0.149(2) 0.560(2) 0.270(3) 1. 0 d
O10 O2- 4 c 0.264(2) 0.554(2) 0.737(3) 1. 0 d

loop_
_atom_type_symbol
_atom_type_oxidation_number
Ta5+ 5.000
Cu2+ 2.000
K1+ 1.000
O2- -2.000
